data_7113691
loop_
_publ_author_name
'Hair, Gregory S.'
'Cowley, Alan H.'
'Gorden, John D.'
'Jones, Jamie N.'
'Jones, Richard A.'
'Macdonald, Charles L. B.'

_publ_section_title
;
 Novel supramolecular architectures in group 13 perfluoroaryl complexes.
 Synthesis and structures of [AlMe(C6F5)(\m-Me)]2 and GaMe(C6F5)2
;
_journal_coden_ASTM CHCOFS
_journal_issue 3
_journal_name_full
;
 Chemical Communications (Cambridge, United Kingdom)
;
_journal_page_first 424
_journal_page_last 425
_journal_paper_doi 10.1039/b210024j
_journal_year 2003
_chemical_formula_sum 'C13 H3 F10 Ga'
_chemical_formula_weight 418.87
_space_group_IT_number 14
_symmetry_cell_setting monoclinic
_symmetry_space_group_name_Hall '-P 2yn'
_symmetry_space_group_name_H-M 'P 1 21/n 1'
_atom_sites_solution_hydrogens geom
_atom_sites_solution_primary direct
_atom_sites_solution_secondary difmap
_audit_creation_method SHELXL
_cell_angle_alpha 90.000(5)
_cell_angle_beta 114.748(5)
_cell_angle_gamma 90.000(5)
_cell_formula_units_Z 4
_cell_length_a 13.979(5)
_cell_length_b 6.507(5)
_cell_length_c 15.782(5)
_cell_measurement_reflns_used all
_cell_measurement_temperature 153(2)
_cell_measurement_theta_max 25.01
_cell_measurement_theta_min 3.28
_cell_volume 1303.7(12)
_computing_cell_refinement DENZO-SMN
_computing_data_collection 'Collect software, Nonius B.V. 1998'
_computing_data_reduction Scalepack
_computing_molecular_graphics 'SHELXTL-Plus, XP, Siemens, 1994'
_computing_publication_material 'WinGX publication routines (Farrugia, 1999)'
_computing_structure_refinement 'SHELXL-93 (Sheldrick, 1993)'
_computing_structure_solution 'SHELXS-86 (Sheldrick, 1990)'
_diffrn_ambient_temperature 153(2)
_diffrn_measurement_device 'Nonius KAPPA-CCD'
_diffrn_measurement_method 'omega scan'
_diffrn_radiation_monochromator graphite
_diffrn_radiation_source 'fine-focus sealed tube'
_diffrn_radiation_type MoK\a
_diffrn_radiation_wavelength 0.71069
_diffrn_reflns_av_R_equivalents 0.0557
_diffrn_reflns_av_sigmaI/netI 0.0215
_diffrn_reflns_limit_h_max 16
_diffrn_reflns_limit_h_min -16
_diffrn_reflns_limit_k_max 7
_diffrn_reflns_limit_k_min -7
_diffrn_reflns_limit_l_max 18
_diffrn_reflns_limit_l_min -18
_diffrn_reflns_number 18949
_diffrn_reflns_theta_max 25.01
_diffrn_reflns_theta_min 3.28
_diffrn_standards_decay_% n/a
_diffrn_standards_interval_count n/a
_diffrn_standards_number n/a
_exptl_absorpt_coefficient_mu 2.229
_exptl_absorpt_correction_T_max n/a
_exptl_absorpt_correction_T_min n/a
_exptl_absorpt_correction_type n/a
_exptl_crystal_density_diffrn 2.134
_exptl_crystal_density_meas ?
_exptl_crystal_description prism
_exptl_crystal_F_000 808
_exptl_crystal_size_max 0.2
_exptl_crystal_size_mid 0.2
_exptl_crystal_size_min 0.2
_refine_diff_density_max 0.452
_refine_diff_density_min -0.285
_refine_diff_density_rms 0.055
_refine_ls_extinction_method none
_refine_ls_goodness_of_fit_all 1.087
_refine_ls_goodness_of_fit_obs 1.103
_refine_ls_matrix_type full
_refine_ls_number_parameters 229
_refine_ls_number_reflns 2297
_refine_ls_number_restraints 0
_refine_ls_restrained_S_all 1.087
_refine_ls_restrained_S_obs 1.103
_refine_ls_R_factor_all 0.0250
_refine_ls_R_factor_obs 0.0226
_refine_ls_shift/esd_max -0.002
_refine_ls_shift/esd_mean 0.000
_refine_ls_structure_factor_coef Fsqd
_refine_ls_weighting_details 'w=1/[\s^2^(Fo^2^)+(0.0280P)^2^+1.0111P] where P=(Fo^2^+2Fc^2^)/3'
_refine_ls_weighting_scheme calc
_refine_ls_wR_factor_all 0.0610
_refine_ls_wR_factor_obs 0.0595
_reflns_number_observed 2137
_reflns_number_total 2297
_reflns_observed_criterion >2sigma(I)
_cod_duplicate_entry 7103947
_cod_data_source_file b210024j.txt
_cod_data_source_block shelx
_cod_depositor_comments
;
The following automatic conversions were performed:

'_symmetry_cell_setting' value 'Monoclinic' changed to 'monoclinic'
according to
/usr/data/users/saulius/automatic-downloads/retrospective/RSC/lib/dictionaries/cif_core.dic
dictionary named 'cif_core.dic' version 2.4.2 from 2011-04-26.

Automatic conversion script
Id: cif_fix_values 2281 2013-09-26 08:29:07Z andrius 

The following automatic conversions were performed:

'_exptl_crystal_density_meas' value 'not measured' was changed to '?'
- the value is perceived as not measured.

Automatic conversion script
Id: cif_fix_values 3008 2015-01-20 13:52:24Z robertas 

The following automatic conversions were performed:

'_refine_ls_weighting_scheme' value 'calc
w=1/[\s^2^(Fo^2^)+(0.0280P)^2^+1.0111P] where P=(Fo^2^+2Fc^2^)/3' was
changed to 'calc'. New tag '_refine_ls_weighting_details' was
created. The value of the new tag was set to
'w=1/[\s^2^(Fo^2^)+(0.0280P)^2^+1.0111P] where P=(Fo^2^+2Fc^2^)/3'.

Automatic conversion script
Id: cif_fix_values 3143 2015-03-26 13:38:13Z robertas 
;
_cod_original_sg_symbol_H-M P2(1)/n
_cod_database_code 7113691

loop_
_symmetry_equiv_pos_as_xyz
'x, y, z'
'-x+1/2, y+1/2, -z+1/2'
'-x, -y, -z'
'x-1/2, -y-1/2, z-1/2'

loop_
_atom_site_aniso_label
_atom_site_aniso_U_11
_atom_site_aniso_U_22
_atom_site_aniso_U_33
_atom_site_aniso_U_23
_atom_site_aniso_U_13
_atom_site_aniso_U_12
C1 0.0391(14) 0.0282(13) 0.0244(12) 0.0045(10) 0.0092(11) 0.0036(11)
C11 0.0261(11) 0.0166(10) 0.0217(10) -0.0004(8) 0.0104(9) -0.0011(8)
C12 0.0216(10) 0.0184(10) 0.0272(11) -0.0006(8) 0.0096(9) -0.0012(8)
C13 0.0272(11) 0.0160(10) 0.0216(11) 0.0005(8) 0.0042(9) -0.0027(8)
C14 0.0339(11) 0.0182(10) 0.0227(10) -0.0034(9) 0.0146(9) -0.0050(9)
C15 0.0242(10) 0.0203(10) 0.0299(11) -0.0038(8) 0.0131(9) -0.0006(8)
C16 0.0234(10) 0.0193(10) 0.0210(10) 0.0001(8) 0.0059(8) -0.0003(8)
C21 0.0241(10) 0.0217(10) 0.0192(10) -0.0018(8) 0.0090(8) -0.0015(8)
C22 0.0301(11) 0.0216(11) 0.0226(10) 0.0006(9) 0.0116(9) -0.0053(9)
C23 0.0267(11) 0.0322(12) 0.0237(11) -0.0049(9) 0.0145(9) -0.0065(9)
C24 0.0222(10) 0.0300(12) 0.0235(11) -0.0051(9) 0.0084(9) 0.0022(8)
C25 0.0273(11) 0.0196(10) 0.0210(10) 0.0027(8) 0.0077(9) -0.0003(8)
C26 0.0216(10) 0.0246(11) 0.0184(10) -0.0010(8) 0.0095(8) -0.0028(8)
F12 0.0224(6) 0.0377(7) 0.0319(7) 0.0006(6) 0.0091(5) 0.0077(5)
F13 0.0343(7) 0.0301(7) 0.0206(6) 0.0032(5) 0.0020(5) 0.0028(6)
F14 0.0457(8) 0.0376(8) 0.0257(7) -0.0023(6) 0.0201(6) 0.0001(6)
F15 0.0294(6) 0.0366(7) 0.0360(7) -0.0022(6) 0.0171(6) 0.0070(6)
F16 0.0278(6) 0.0399(8) 0.0253(6) 0.0024(6) 0.0056(5) 0.0105(6)
F22 0.0498(8) 0.0250(7) 0.0377(8) 0.0049(5) 0.0277(7) -0.0039(6)
F23 0.0415(8) 0.0425(8) 0.0422(8) -0.0013(6) 0.0311(7) -0.0047(6)
F24 0.0328(7) 0.0374(8) 0.0390(7) -0.0010(6) 0.0189(6) 0.0102(6)
F26 0.0336(7) 0.0284(6) 0.0293(7) 0.0058(5) 0.0206(6) 0.0020(5)
F25 0.0373(7) 0.0228(6) 0.0313(7) 0.0072(5) 0.0151(6) 0.0064(5)
Ga1 0.02781(15) 0.02021(14) 0.02091(15) 0.00180(9) 0.01131(11) 0.00257(9)

loop_
_atom_site_label
_atom_site_type_symbol
_atom_site_fract_x
_atom_site_fract_y
_atom_site_fract_z
_atom_site_U_iso_or_equiv
_atom_site_thermal_displace_type
_atom_site_occupancy
_atom_site_calc_flag
C1 C 0.3531(2) 0.4499(4) 0.0779(2) 0.0319(5) Uani 1 d
C11 C 0.4153(2) 0.2866(3) 0.29954(14) 0.0214(4) Uani 1 d
C12 C 0.4943(2) 0.2325(3) 0.3850(2) 0.0226(4) Uani 1 d
C13 C 0.4836(2) 0.2513(3) 0.46771(15) 0.0236(5) Uani 1 d
C14 C 0.3916(2) 0.3275(3) 0.46682(14) 0.0241(4) Uani 1 d
C15 C 0.3114(2) 0.3872(3) 0.38324(15) 0.0242(4) Uani 1 d
C16 C 0.3248(2) 0.3641(3) 0.30225(14) 0.0224(4) Uani 1 d
C21 C 0.5203(2) 0.0417(3) 0.17187(13) 0.0217(4) Uani 1 d
C22 C 0.5809(2) 0.0678(3) 0.12229(14) 0.0246(4) Uani 1 d
C23 C 0.6491(2) -0.0787(3) 0.11635(14) 0.0262(5) Uani 1 d
C24 C 0.6568(2) -0.2647(3) 0.1608(2) 0.0256(5) Uani 1 d
C25 C 0.5957(2) -0.2996(3) 0.20910(14) 0.0234(4) Uani 1 d
C26 C 0.5301(2) -0.1480(3) 0.21442(13) 0.0211(4) Uani 1 d
F12 F 0.58636(9) 0.1584(2) 0.38978(9) 0.0314(3) Uani 1 d
F13 F 0.56271(10) 0.1970(2) 0.54936(9) 0.0315(3) Uani 1 d
F14 F 0.37986(11) 0.3472(2) 0.54647(9) 0.0346(3) Uani 1 d
F15 F 0.22219(10) 0.4669(2) 0.38319(9) 0.0328(3) Uani 1 d
F16 F 0.24274(10) 0.4169(2) 0.22154(8) 0.0329(3) Uani 1 d
F22 F 0.57479(12) 0.2478(2) 0.07675(10) 0.0344(3) Uani 1 d
F23 F 0.70675(10) -0.0437(2) 0.06816(9) 0.0375(3) Uani 1 d
F24 F 0.72308(10) -0.4098(2) 0.15760(9) 0.0351(3) Uani 1 d
F26 F 0.47247(10) -0.1907(2) 0.26274(8) 0.0279(3) Uani 1 d
F25 F 0.59993(10) -0.4861(2) 0.24937(8) 0.0302(3) Uani 1 d
Ga1 Ga 0.42774(2) 0.26384(3) 0.17976(2) 0.02260(10) Uani 1 d
H2 H 0.3939(27) 0.4812(54) 0.0431(23) 0.067(10) Uiso 1 d
H1 H 0.2897(29) 0.3977(57) 0.0427(24) 0.071(11) Uiso 1 d
H3 H 0.3410(25) 0.5781(57) 0.0993(23) 0.063(9) Uiso 1 d

loop_
_atom_type_symbol
_atom_type_description
_atom_type_scat_dispersion_real
_atom_type_scat_dispersion_imag
_atom_type_scat_source
C C 0.0033 0.0016 'International Tables Vol C Tables 4.2.6.8 and 6.1.1.4'
H H 0.0000 0.0000 'International Tables Vol C Tables 4.2.6.8 and 6.1.1.4'
F F 0.0171 0.0103 'International Tables Vol C Tables 4.2.6.8 and 6.1.1.4'
Ga Ga 0.2307 1.6083 'International Tables Vol C Tables 4.2.6.8 and 6.1.1.4'

loop_
_geom_angle_atom_site_label_1
_geom_angle_atom_site_label_2
_geom_angle_atom_site_label_3
_geom_angle
C16 C11 C12 115.5(2)
C16 C11 Ga1 120.4(2)
C12 C11 Ga1 124.0(2)
F12 C12 C13 117.3(2)
F12 C12 C11 120.0(2)
C13 C12 C11 122.7(2)
F13 C13 C14 119.6(2)
F13 C13 C12 120.7(2)
C14 C13 C12 119.6(2)
F14 C14 C13 120.5(2)
F14 C14 C15 120.0(2)
C13 C14 C15 119.6(2)
F15 C15 C16 121.8(2)
F15 C15 C14 119.2(2)
C16 C15 C14 119.0(2)
F16 C16 C15 117.1(2)
F16 C16 C11 119.4(2)
C15 C16 C11 123.5(2)
C22 C21 C26 115.1(2)
C22 C21 Ga1 121.2(2)
C26 C21 Ga1 123.76(15)
F22 C22 C23 116.9(2)
F22 C22 C21 119.2(2)
C23 C22 C21 123.9(2)
F23 C23 C22 121.2(2)
F23 C23 C24 120.1(2)
C22 C23 C24 118.7(2)
F24 C24 C25 120.1(2)
F24 C24 C23 120.4(2)
C25 C24 C23 119.4(2)
F25 C25 C26 120.8(2)
F25 C25 C24 119.3(2)
C26 C25 C24 119.9(2)
F26 C26 C25 117.3(2)
F26 C26 C21 119.7(2)
C25 C26 C21 123.0(2)
C1 Ga1 C11 121.08(10)
C1 Ga1 C21 123.02(10)
C11 Ga1 C21 115.91(8)

loop_
_geom_bond_atom_site_label_1
_geom_bond_atom_site_label_2
_geom_bond_distance
C1 Ga1 1.933(2)
C11 C16 1.379(3)
C11 C12 1.384(3)
C11 Ga1 1.975(2)
C12 F12 1.346(2)
C12 C13 1.380(3)
C13 F13 1.347(2)
C13 C14 1.374(3)
C14 F14 1.340(2)
C14 C15 1.382(3)
C15 F15 1.351(2)
C15 C16 1.375(3)
C16 F16 1.354(2)
C21 C22 1.384(3)
C21 C26 1.384(3)
C21 Ga1 1.978(2)
C22 F22 1.358(3)
C22 C23 1.379(3)
C23 F23 1.339(2)
C23 C24 1.380(3)
C24 F24 1.339(2)
C24 C25 1.380(3)
C25 F25 1.359(3)
C25 C26 1.373(3)
C26 F26 1.350(2)
